data_7129866
loop_
_publ_author_name
'Gillen , Jonathan'
'Moore, Connor'
'Vuong, My'
'Shajahan, Juvairia'
'Anstey, Mitchell Ryan'
'Alston, Jeffrey R.'
'Bejger, Christopher Michael'

_publ_section_title
;
 Synthesis and Disassembly of an Organometallic Polymer Comprising
 Redox-active Co4S4 Clusters and Janus Biscarbene Linkers
;
_journal_name_full 'Chemical Communications'
_journal_paper_doi 10.1039/D2CC00953F
_journal_year 2022
_chemical_formula_moiety 'C20 H30 N4'
_chemical_formula_sum 'C20 H30 N4'
_chemical_formula_weight 326.48
_space_group_crystal_system monoclinic
_space_group_IT_number 14
_space_group_name_Hall '-P 2ybc'
_space_group_name_H-M_alt 'P 1 21/c 1'
_atom_sites_solution_hydrogens geom
_atom_sites_solution_primary dual
_audit_block_doi 10.5517/ccdc.csd.cc29hh1c
_audit_creation_date 2021-03-03
_audit_creation_method
;
Olex2 1.3
(compiled 2020.11.12 svn.r5f609507 for OlexSys, GUI svn.r6272)
;
_audit_update_record
;
2021-12-20 deposited with the CCDC.	2022-03-17 downloaded from the CCDC.
;
_cell_angle_alpha 90
_cell_angle_beta 94.287(3)
_cell_angle_gamma 90
_cell_formula_units_Z 2
_cell_length_a 8.7820(3)
_cell_length_b 9.2791(3)
_cell_length_c 11.5020(5)
_cell_measurement_reflns_used 2227
_cell_measurement_temperature 101(2)
_cell_measurement_theta_max 66.7120
_cell_measurement_theta_min 5.0360
_cell_volume 934.66(6)
_computing_cell_refinement 'CrysAlisPro 1.171.39.46 (Rigaku OD, 2018)'
_computing_data_collection 'CrysAlisPro 1.171.39.46 (Rigaku OD, 2018)'
_computing_data_reduction 'CrysAlisPro 1.171.39.46 (Rigaku OD, 2018)'
_computing_molecular_graphics 'Olex2 1.3 (Dolomanov et al., 2009)'
_computing_publication_material 'Olex2 1.3 (Dolomanov et al., 2009)'
_computing_structure_refinement 'SHELXL 2018/3 (Sheldrick, 2015)'
_computing_structure_solution 'SHELXT 2018/2 (Sheldrick, 2018)'
_diffrn_ambient_environment N~2~
_diffrn_ambient_temperature 101(2)
_diffrn_detector 'CCD plate'
_diffrn_detector_area_resol_mean 10.4419
_diffrn_detector_type Atlas
_diffrn_measured_fraction_theta_full 0.996
_diffrn_measured_fraction_theta_max 0.996
_diffrn_measurement_device 'four-circle diffractometer'
_diffrn_measurement_device_type 'Xcalibur, Atlas, Gemini ultra'
_diffrn_measurement_method '\w scans'
_diffrn_orient_matrix_type 'CrysAlisPro convention (1999,Acta A55,543-557)'
_diffrn_orient_matrix_UB_11 0.1366199000
_diffrn_orient_matrix_UB_12 0.1038656000
_diffrn_orient_matrix_UB_13 -0.0029040000
_diffrn_orient_matrix_UB_21 0.0349886000
_diffrn_orient_matrix_UB_22 -0.0601553000
_diffrn_orient_matrix_UB_23 -0.1199312000
_diffrn_orient_matrix_UB_31 -0.1049027000
_diffrn_orient_matrix_UB_32 0.1147596000
_diffrn_orient_matrix_UB_33 -0.0605864000
_diffrn_radiation_monochromator mirror
_diffrn_radiation_probe x-ray
_diffrn_radiation_type 'Cu K\a'
_diffrn_radiation_wavelength 1.54184
_diffrn_reflns_av_R_equivalents 0.0514
_diffrn_reflns_av_unetI/netI 0.0323
_diffrn_reflns_Laue_measured_fraction_full 0.996
_diffrn_reflns_Laue_measured_fraction_max 0.996
_diffrn_reflns_limit_h_max 9
_diffrn_reflns_limit_h_min -10
_diffrn_reflns_limit_k_max 11
_diffrn_reflns_limit_k_min -10
_diffrn_reflns_limit_l_max 13
_diffrn_reflns_limit_l_min -13
_diffrn_reflns_number 8721
_diffrn_reflns_point_group_measured_fraction_full 0.996
_diffrn_reflns_point_group_measured_fraction_max 0.996
_diffrn_reflns_theta_full 66.861
_diffrn_reflns_theta_max 66.861
_diffrn_reflns_theta_min 5.050
_diffrn_source 'fine-focus sealed X-ray tube'
_diffrn_source_type 'Enhance Ultra (Cu) X-ray Source'
_exptl_absorpt_coefficient_mu 0.537
_exptl_absorpt_correction_T_max 1.00000
_exptl_absorpt_correction_T_min 0.92141
_exptl_absorpt_correction_type multi-scan
_exptl_absorpt_process_details
'CrysAlisPro 1.171.38.46 (Rigaku Oxford Diffraction, 2015). Empirical absorption correction using spherical harmonics, implemented in SCALE3 ABSPACK scaling algorithm.'
_exptl_crystal_colour 'clear colourless'
_exptl_crystal_colour_lustre clear
_exptl_crystal_colour_primary colourless
_exptl_crystal_density_diffrn 1.160
_exptl_crystal_description block
_exptl_crystal_F_000 356
_exptl_crystal_size_max 0.18
_exptl_crystal_size_mid 0.085
_exptl_crystal_size_min 0.051
_refine_diff_density_max 0.145
_refine_diff_density_min -0.197
_refine_diff_density_rms 0.035
_refine_ls_extinction_method none
_refine_ls_goodness_of_fit_ref 1.052
_refine_ls_hydrogen_treatment constr
_refine_ls_matrix_type full
_refine_ls_number_parameters 113
_refine_ls_number_reflns 1655
_refine_ls_number_restraints 0
_refine_ls_restrained_S_all 1.052
_refine_ls_R_factor_all 0.0544
_refine_ls_R_factor_gt 0.0394
_refine_ls_shift/su_max 0.000
_refine_ls_shift/su_mean 0.000
_refine_ls_structure_factor_coef Fsqd
_refine_ls_weighting_details 'w=1/[\s^2^(Fo^2^)+(0.0439P)^2^+0.2319P] where P=(Fo^2^+2Fc^2^)/3'
_refine_ls_weighting_scheme calc
_refine_ls_wR_factor_gt 0.0922
_refine_ls_wR_factor_ref 0.1017
_reflns_Friedel_coverage 0.000
_reflns_number_gt 1302
_reflns_number_total 1655
_reflns_threshold_expression 'I > 2\s(I)'
_cod_data_source_file d2cc00953f2.cif
_cod_data_source_block ac_cb_c20h30n4_cu
_cod_database_code 7129866
_shelx_shelxl_version_number 2018/3
_chemical_oxdiff_formula 'C20 H30 N4'
_shelx_space_group_comment
;
The symmetry employed for this shelxl refinement is uniquely defined
by the following loop, which should always be used as a source of
symmetry information in preference to the above space-group names.
They are only intended as comments.
;
_shelx_estimated_absorpt_t_max 0.973
_shelx_estimated_absorpt_t_min 0.910
_reflns_odcompleteness_completeness 97.05
_reflns_odcompleteness_iscentric 1
_reflns_odcompleteness_theta 68.13
_olex2_refinement_description
;
1. Fixed Uiso
 At 1.2 times of:
  All C(H) groups
 At 1.5 times of:
  All C(H,H,H) groups
2.a Ternary CH refined with riding coordinates:
 C5(H5), C8(H8)
2.b Aromatic/amide H refined with riding coordinates:
 C4(H4)
2.c Idealised Me refined as rotating group:
 C6(H6A,H6B,H6C), C7(H7A,H7B,H7C), C10(H10A,H10B,H10C), C9(H9A,H9B,H9C)
;
_olex2_date_sample_data_collection 2021-02-22
_olex2_diffrn_ambient_temperature_device 'Oxford Cryosystems'
_olex2_submission_special_instructions 'No special instructions were received'
_oxdiff_exptl_absorpt_empirical_full_max 1.203
_oxdiff_exptl_absorpt_empirical_full_min 0.839

loop_
_space_group_symop_operation_xyz
'x, y, z'
'-x, y+1/2, -z+1/2'
'-x, -y, -z'
'x, -y-1/2, z-1/2'

loop_
_atom_site_label
_atom_site_type_symbol
_atom_site_fract_x
_atom_site_fract_y
_atom_site_fract_z
_atom_site_U_iso_or_equiv
_atom_site_adp_type
_atom_site_occupancy
_atom_site_site_symmetry_order
_atom_site_calc_flag
_atom_site_refinement_flags_posn
_atom_site_refinement_flags_adp
_atom_site_refinement_flags_occupancy
_atom_site_disorder_assembly
_atom_site_disorder_group
N1 N 0.36058(13) 0.53093(13) 0.70329(11) 0.0283(3) Uani 1 1 d . . . . .
N2 N 0.26844(14) 0.35693(14) 0.59715(12) 0.0300(3) Uani 1 1 d . . . . .
C2 C 0.44204(16) 0.53227(16) 0.60335(13) 0.0266(3) Uani 1 1 d . . . . .
C4 C 0.56225(16) 0.61821(16) 0.57222(13) 0.0271(3) Uani 1 1 d . . . . .
H4 H 0.602025 0.693589 0.618329 0.033 Uiso 1 1 calc R U . . .
C3 C 0.61771(16) 0.58140(15) 0.46600(14) 0.0271(3) Uani 1 1 d . . . . .
C5 C 0.38138(17) 0.64146(16) 0.79500(14) 0.0296(4) Uani 1 1 d . . . . .
H5 H 0.490509 0.664183 0.805716 0.036 Uiso 1 1 calc R U . . .
C6 C 0.29697(19) 0.77849(17) 0.75719(15) 0.0346(4) Uani 1 1 d . . . . .
H6A H 0.335179 0.813694 0.686481 0.052 Uiso 1 1 calc R U . . .
H6B H 0.312532 0.850078 0.817165 0.052 Uiso 1 1 calc R U . . .
H6C H 0.189854 0.758312 0.744046 0.052 Uiso 1 1 calc R U . . .
C8 C 0.16788(18) 0.23926(17) 0.55096(15) 0.0354(4) Uani 1 1 d . . . . .
H8 H 0.220650 0.188550 0.490959 0.042 Uiso 1 1 calc R U . . .
C1 C 0.25242(17) 0.42517(17) 0.70063(15) 0.0325(4) Uani 1 1 d . . . . .
C7 C 0.33174(19) 0.58574(18) 0.90941(14) 0.0360(4) Uani 1 1 d . . . . .
H7A H 0.224548 0.564186 0.901433 0.054 Uiso 1 1 calc R U . . .
H7B H 0.351116 0.657699 0.968647 0.054 Uiso 1 1 calc R U . . .
H7C H 0.387943 0.499886 0.930979 0.054 Uiso 1 1 calc R U . . .
C10 C 0.13905(19) 0.13249(18) 0.64556(17) 0.0415(4) Uani 1 1 d . . . . .
H10A H 0.234528 0.093450 0.677269 0.062 Uiso 1 1 calc R U . . .
H10B H 0.075457 0.055947 0.613487 0.062 Uiso 1 1 calc R U . . .
H10C H 0.088802 0.180043 0.706175 0.062 Uiso 1 1 calc R U . . .
C9 C 0.0210(2) 0.3003(2) 0.49384(17) 0.0447(5) Uani 1 1 d . . . . .
H9A H -0.034849 0.347433 0.551572 0.067 Uiso 1 1 calc R U . . .
H9B H -0.039574 0.223642 0.458619 0.067 Uiso 1 1 calc R U . . .
H9C H 0.044366 0.368671 0.435076 0.067 Uiso 1 1 calc R U . . .

loop_
_atom_site_aniso_label
_atom_site_aniso_U_11
_atom_site_aniso_U_22
_atom_site_aniso_U_33
_atom_site_aniso_U_23
_atom_site_aniso_U_13
_atom_site_aniso_U_12
N1 0.0277(6) 0.0253(6) 0.0330(7) -0.0019(5) 0.0085(5) -0.0017(5)
N2 0.0288(6) 0.0246(7) 0.0380(8) -0.0038(6) 0.0111(5) -0.0047(5)
C2 0.0255(7) 0.0230(7) 0.0318(8) -0.0008(6) 0.0058(6) 0.0023(6)
C4 0.0248(7) 0.0226(7) 0.0342(8) -0.0011(6) 0.0035(6) 0.0000(6)
C3 0.0235(7) 0.0221(7) 0.0363(9) 0.0017(6) 0.0059(6) 0.0006(6)
C5 0.0278(7) 0.0296(8) 0.0319(9) -0.0049(7) 0.0051(6) -0.0029(6)
C6 0.0408(9) 0.0290(8) 0.0350(9) -0.0040(7) 0.0084(7) -0.0006(7)
C8 0.0359(8) 0.0279(8) 0.0442(10) -0.0108(7) 0.0154(7) -0.0088(7)
C1 0.0303(8) 0.0262(8) 0.0422(10) -0.0038(7) 0.0096(7) -0.0025(6)
C7 0.0393(9) 0.0350(9) 0.0339(9) -0.0008(7) 0.0048(7) -0.0029(7)
C10 0.0336(8) 0.0293(9) 0.0612(12) 0.0058(8) 0.0002(8) -0.0065(7)
C9 0.0521(11) 0.0398(9) 0.0412(10) 0.0033(8) -0.0032(8) -0.0156(8)

loop_
_atom_type_symbol
_atom_type_description
_atom_type_scat_dispersion_real
_atom_type_scat_dispersion_imag
_atom_type_scat_source
C C 0.0181 0.0091 'International Tables Vol C Tables 4.2.6.8 and 6.1.1.4'
H H 0.0000 0.0000 'International Tables Vol C Tables 4.2.6.8 and 6.1.1.4'
N N 0.0311 0.0180 'International Tables Vol C Tables 4.2.6.8 and 6.1.1.4'

loop_
_geom_angle_atom_site_label_1
_geom_angle_atom_site_label_2
_geom_angle_atom_site_label_3
_geom_angle
_geom_angle_site_symmetry_1
_geom_angle_site_symmetry_3
_geom_angle_publ_flag
C2 N1 C5 122.60(12) . . ?
C1 N1 C2 112.70(12) . . ?
C1 N1 C5 124.46(12) . . ?
C3 N2 C8 123.08(13) 3_666 . ?
C1 N2 C3 112.75(12) . 3_666 ?
C1 N2 C8 123.95(13) . . ?
N1 C2 C3 105.58(12) . 3_666 ?
C4 C2 N1 131.40(14) . . ?
C4 C2 C3 122.97(14) . 3_666 ?
C2 C4 H4 123.0 . . ?
C2 C4 C3 114.06(14) . . ?
C3 C4 H4 123.0 . . ?
C2 C3 N2 105.29(13) 3_666 3_666 ?
C4 C3 N2 131.70(14) . 3_666 ?
C4 C3 C2 122.97(13) . 3_666 ?
N1 C5 H5 107.9 . . ?
N1 C5 C6 110.26(13) . . ?
N1 C5 C7 110.96(12) . . ?
C6 C5 H5 107.9 . . ?
C7 C5 H5 107.9 . . ?
C7 C5 C6 111.71(13) . . ?
C5 C6 H6A 109.5 . . ?
C5 C6 H6B 109.5 . . ?
C5 C6 H6C 109.5 . . ?
H6A C6 H6B 109.5 . . ?
H6A C6 H6C 109.5 . . ?
H6B C6 H6C 109.5 . . ?
N2 C8 H8 107.9 . . ?
N2 C8 C10 110.76(14) . . ?
N2 C8 C9 110.27(13) . . ?
C10 C8 H8 107.9 . . ?
C10 C8 C9 112.09(14) . . ?
C9 C8 H8 107.9 . . ?
N1 C1 N2 103.67(13) . . ?
C5 C7 H7A 109.5 . . ?
C5 C7 H7B 109.5 . . ?
C5 C7 H7C 109.5 . . ?
H7A C7 H7B 109.5 . . ?
H7A C7 H7C 109.5 . . ?
H7B C7 H7C 109.5 . . ?
C8 C10 H10A 109.5 . . ?
C8 C10 H10B 109.5 . . ?
C8 C10 H10C 109.5 . . ?
H10A C10 H10B 109.5 . . ?
H10A C10 H10C 109.5 . . ?
H10B C10 H10C 109.5 . . ?
C8 C9 H9A 109.5 . . ?
C8 C9 H9B 109.5 . . ?
C8 C9 H9C 109.5 . . ?
H9A C9 H9B 109.5 . . ?
H9A C9 H9C 109.5 . . ?
H9B C9 H9C 109.5 . . ?

loop_
_geom_bond_atom_site_label_1
_geom_bond_atom_site_label_2
_geom_bond_distance
_geom_bond_site_symmetry_2
_geom_bond_publ_flag
N1 C2 1.399(2) . ?
N1 C5 1.473(2) . ?
N1 C1 1.364(2) . ?
N2 C3 1.4012(19) 3_666 ?
N2 C8 1.478(2) . ?
N2 C1 1.365(2) . ?
C2 C4 1.391(2) . ?
C2 C3 1.401(2) 3_666 ?
C4 H4 0.9300 . ?
C4 C3 1.391(2) . ?
C5 H5 0.9800 . ?
C5 C6 1.519(2) . ?
C5 C7 1.508(2) . ?
C6 H6A 0.9600 . ?
C6 H6B 0.9600 . ?
C6 H6C 0.9600 . ?
C8 H8 0.9800 . ?
C8 C10 1.507(2) . ?
C8 C9 1.513(3) . ?
C7 H7A 0.9600 . ?
C7 H7B 0.9600 . ?
C7 H7C 0.9600 . ?
C10 H10A 0.9600 . ?
C10 H10B 0.9600 . ?
C10 H10C 0.9600 . ?
C9 H9A 0.9600 . ?
C9 H9B 0.9600 . ?
C9 H9C 0.9600 . ?

loop_
_geom_torsion_atom_site_label_1
_geom_torsion_atom_site_label_2
_geom_torsion_atom_site_label_3
_geom_torsion_atom_site_label_4
_geom_torsion
_geom_torsion_site_symmetry_1
_geom_torsion_site_symmetry_2
_geom_torsion_site_symmetry_3
_geom_torsion_site_symmetry_4
_geom_torsion_publ_flag
N1 C2 C4 C3 177.21(15) . . . . ?
C2 N1 C5 C6 78.28(17) . . . . ?
C2 N1 C5 C7 -157.41(14) . . . . ?
C2 N1 C1 N2 1.04(17) . . . . ?
C2 C4 C3 N2 177.34(15) . . . 3_666 ?
C2 C4 C3 C2 -0.1(2) . . . 3_666 ?
C3 N2 C8 C10 141.63(15) 3_666 . . . ?
C3 N2 C8 C9 -93.71(17) 3_666 . . . ?
C3 N2 C1 N1 -0.93(17) 3_666 . . . ?
C3 C2 C4 C3 0.1(2) 3_666 . . . ?
C5 N1 C2 C4 7.2(2) . . . . ?
C5 N1 C2 C3 -175.32(13) . . . 3_666 ?
C5 N1 C1 N2 175.46(13) . . . . ?
C8 N2 C1 N1 -175.67(14) . . . . ?
C1 N1 C2 C4 -178.25(15) . . . . ?
C1 N1 C2 C3 -0.77(17) . . . 3_666 ?
C1 N1 C5 C6 -95.62(17) . . . . ?
C1 N1 C5 C7 28.7(2) . . . . ?
C1 N2 C8 C10 -44.2(2) . . . . ?
C1 N2 C8 C9 80.49(19) . . . . ?
